data_7040509
loop_
_publ_author_name
'Wells, Jordann A. L.'
'Seymour, Megan L.'
'Suvova, Mark\'eta'
'Arnold, Polly L.'

_publ_section_title
;
 Dinuclear uranium complexation and manipulation using robust
 tetraaryloxides.
;
_journal_issue 40
_journal_name_full 'Dalton transactions (Cambridge, England : 2003)'
_journal_page_first 16026
_journal_page_last 16032
_journal_paper_doi 10.1039/c6dt02630c
_journal_volume 45
_journal_year 2016
_chemical_formula_moiety 'C38 H67 N2 O2 Si4 U, 1.92(C3.13 H3.13)'
_chemical_formula_sum 'C44 H73 N2 O2 Si4 U'
_chemical_formula_weight 1012.43
_chemical_properties_physical Air-sensitive,Moisture-sensitive
_space_group_crystal_system monoclinic
_space_group_IT_number 14
_space_group_name_Hall '-P 2yn'
_space_group_name_H-M_alt 'P 1 21/n 1'
_symmetry_space_group_name_Hall '-P 2yn'
_symmetry_space_group_name_H-M 'P 1 21/n 1'
_atom_sites_solution_hydrogens geom
_atom_sites_solution_primary direct
_audit_creation_date 2016-05-09
_audit_creation_method
;
Olex2 1.2
(compiled 2016.02.19 svn.r3266 for OlexSys, GUI svn.r5155)
;
_audit_update_record
;
2016-05-09 deposited with the CCDC.
2016-08-17 downloaded from the CCDC.
;
_cell_angle_alpha 90
_cell_angle_beta 94.3765(8)
_cell_angle_gamma 90
_cell_formula_units_Z 4
_cell_length_a 13.89502(11)
_cell_length_b 17.73106(18)
_cell_length_c 20.67049(18)
_cell_measurement_reflns_used 38407
_cell_measurement_temperature 170(2)
_cell_measurement_theta_max 29.4700
_cell_measurement_theta_min 3.3020
_cell_volume 5077.81(8)
_computing_cell_refinement
;
CrysAlisPro, Agilent Technologies,
Version 1.171.37.34 (release 22-05-2014 CrysAlis171 .NET)
(compiled May 22 2014,16:03:01)
;
_computing_data_collection
;
CrysAlisPro, Agilent Technologies,
Version 1.171.37.34 (release 22-05-2014 CrysAlis171 .NET)
(compiled May 22 2014,16:03:01)
;
_computing_data_reduction
;
CrysAlisPro, Agilent Technologies,
Version 1.171.37.34 (release 22-05-2014 CrysAlis171 .NET)
(compiled May 22 2014,16:03:01)
;
_computing_molecular_graphics 'Olex2 (Dolomanov et al., 2009)'
_computing_publication_material 'Olex2 (Dolomanov et al., 2009)'
_computing_structure_refinement 'ShelXL (Sheldrick, 2015)'
_computing_structure_solution 'ShelXT (Sheldrick, 2015)'
_diffrn_ambient_temperature 170(2)
_diffrn_detector 'CCD plate'
_diffrn_detector_area_resol_mean 16.1042
_diffrn_detector_type Eos
_diffrn_measured_fraction_theta_full 0.998
_diffrn_measured_fraction_theta_max 0.999
_diffrn_measurement_details
;
  1 omega  -81.00   15.00   1.0000   15.0000
omega____ theta____ kappa____ phi______ frames
    -      -24.6632  111.0000 -169.1318 96

  2 omega -111.00  -34.00   1.0000   15.0000
omega____ theta____ kappa____ phi______ frames
    -      -24.6632 -179.0000  -60.0000 77

  3 omega   -3.00  100.00   1.0000   15.0000
omega____ theta____ kappa____ phi______ frames
    -       27.0069   57.0000  -30.0000 103

  4 omega  -48.00   64.00   1.0000   15.0000
omega____ theta____ kappa____ phi______ frames
    -       27.0069  -77.0000  120.0000 112

  5 omega  -50.00   68.00   1.0000   15.0000
omega____ theta____ kappa____ phi______ frames
    -       27.0069  -37.0000 -180.0000 118

  6 omega  -25.00   25.00   1.0000   15.0000
omega____ theta____ kappa____ phi______ frames
    -      -24.6632  -99.0000 -150.0000 50

  7 omega  -97.00    5.00   1.0000   15.0000
omega____ theta____ kappa____ phi______ frames
    -      -24.6632  -57.0000 -150.0000 102

  8 omega  -25.00   25.00   1.0000   15.0000
omega____ theta____ kappa____ phi______ frames
    -      -24.6632  -99.0000   30.0000 50

  9 omega  -25.00   25.00   1.0000   15.0000
omega____ theta____ kappa____ phi______ frames
    -      -24.6632  -99.0000  -30.0000 50

 10 omega  -46.00   57.00   1.0000   15.0000
omega____ theta____ kappa____ phi______ frames
    -       27.0069  -57.0000  -60.0000 103

 11 omega   -3.00  100.00   1.0000   15.0000
omega____ theta____ kappa____ phi______ frames
    -       27.0069   57.0000   90.0000 103

 12 omega   34.00  113.00   1.0000   15.0000
omega____ theta____ kappa____ phi______ frames
    -       27.0069  179.0000   60.0000 79

 13 omega   -3.00  100.00   1.0000   15.0000
omega____ theta____ kappa____ phi______ frames
    -       27.0069   57.0000 -180.0000 103

 14 omega -102.00  -62.00   1.0000   15.0000
omega____ theta____ kappa____ phi______ frames
    -      -24.6632  -37.0000  -60.0000 40

 15 omega  -50.00   68.00   1.0000   15.0000
omega____ theta____ kappa____ phi______ frames
    -       27.0069  -37.0000   60.0000 118
;
_diffrn_measurement_device 'four-circle diffractometer'
_diffrn_measurement_device_type 'Xcalibur, Eos'
_diffrn_measurement_method '\w scans'
_diffrn_orient_matrix_UB_11 0.0184402000
_diffrn_orient_matrix_UB_12 -0.0346933000
_diffrn_orient_matrix_UB_13 -0.0108407000
_diffrn_orient_matrix_UB_21 -0.0435222000
_diffrn_orient_matrix_UB_22 -0.0061440000
_diffrn_orient_matrix_UB_23 -0.0195176000
_diffrn_orient_matrix_UB_31 0.0196599000
_diffrn_orient_matrix_UB_32 0.0189416000
_diffrn_orient_matrix_UB_33 -0.0261948000
_diffrn_radiation_monochromator graphite
_diffrn_radiation_probe x-ray
_diffrn_radiation_type MoK\a
_diffrn_radiation_wavelength 0.71073
_diffrn_reflns_av_R_equivalents 0.0406
_diffrn_reflns_av_unetI/netI 0.0200
_diffrn_reflns_Laue_measured_fraction_full 0.998
_diffrn_reflns_Laue_measured_fraction_max 0.999
_diffrn_reflns_limit_h_max 18
_diffrn_reflns_limit_h_min -18
_diffrn_reflns_limit_k_max 23
_diffrn_reflns_limit_k_min -23
_diffrn_reflns_limit_l_max 26
_diffrn_reflns_limit_l_min -26
_diffrn_reflns_number 114610
_diffrn_reflns_point_group_measured_fraction_full 0.998
_diffrn_reflns_point_group_measured_fraction_max 0.999
_diffrn_reflns_theta_full 25.242
_diffrn_reflns_theta_max 27.485
_diffrn_reflns_theta_min 3.031
_diffrn_source 'Enhance (Mo) X-ray Source'
_exptl_absorpt_coefficient_mu 3.324
_exptl_absorpt_correction_T_max 1.00000
_exptl_absorpt_correction_T_min 0.54141
_exptl_absorpt_correction_type multi-scan
_exptl_absorpt_process_details
;
CrysAlisPro, Agilent Technologies,
Version 1.171.37.34 (release 22-05-2014 CrysAlis171 .NET)
(compiled May 22 2014,16:03:01)
Empirical absorption correction using spherical harmonics,
 implemented in SCALE3 ABSPACK scaling algorithm.
Empirical absorption correction using spherical harmonics,
 implemented in SCALE3 ABSPACK scaling algorithm.
;
_exptl_crystal_colour yellow
_exptl_crystal_colour_primary yellow
_exptl_crystal_density_diffrn 1.324
_exptl_crystal_description block
_exptl_crystal_F_000 2060
_exptl_crystal_recrystallization_method 'Re-crystallisation from solvent'
_exptl_crystal_size_max 0.5367
_exptl_crystal_size_mid 0.3065
_exptl_crystal_size_min 0.1279
_refine_diff_density_max 0.544
_refine_diff_density_min -0.392
_refine_diff_density_rms 0.060
_refine_ls_extinction_method none
_refine_ls_goodness_of_fit_ref 1.035
_refine_ls_hydrogen_treatment constr
_refine_ls_matrix_type full
_refine_ls_number_parameters 558
_refine_ls_number_reflns 11616
_refine_ls_number_restraints 0
_refine_ls_restrained_S_all 1.035
_refine_ls_R_factor_all 0.0265
_refine_ls_R_factor_gt 0.0194
_refine_ls_shift/su_max 0.004
_refine_ls_shift/su_mean 0.000
_refine_ls_structure_factor_coef Fsqd
_refine_ls_weighting_details 'w=1/[\s^2^(Fo^2^)+(0.0183P)^2^+2.5319P] where P=(Fo^2^+2Fc^2^)/3'
_refine_ls_weighting_scheme calc
_refine_ls_wR_factor_gt 0.0412
_refine_ls_wR_factor_ref 0.0431
_reflns_Friedel_coverage 0.000
_reflns_number_gt 10176
_reflns_number_total 11616
_reflns_threshold_expression 'I > 2\s(I)'
_cod_data_source_file c6dt02630c2.cif
_cod_data_source_block p15043
_cod_depositor_comments 'Adding full bibliography for 7040504--7040510.cif.'
_cod_database_code 7040509
_chemical_oxdiff_formula C52H62N4O4U2Si8
_shelx_space_group_comment
;
The symmetry employed for this shelxl refinement is uniquely defined
by the following loop, which should always be used as a source of
symmetry information in preference to the above space-group names.
They are only intended as comments.
;
_reflns_odcompleteness_completeness 99.82
_reflns_odcompleteness_iscentric 1
_reflns_odcompleteness_theta 27.42
_olex2_refinement_description
;
1. Fixed Uiso
 At 1.2 times of:
  All C(H) groups
 At 1.5 times of:
  All C(H,H,H) groups
2. Others
 Sof(C6S)=Sof(H6S)=1-FVAR(1)
 Sof(C7S)=Sof(H7S)=FVAR(1)
 Sof(C5S)=Sof(H5S)=1-FVAR(2)
 Sof(C12S)=Sof(H12S)=FVAR(2)
 Sof(C4S)=Sof(H4S)=1-FVAR(3)
 Sof(C11S)=Sof(H11S)=FVAR(3)
 Sof(C3S)=Sof(H3S)=1-FVAR(4)
 Sof(C10S)=Sof(H10S)=FVAR(4)
 Sof(C2S)=Sof(H2S)=1-FVAR(5)
 Sof(C9S)=Sof(H9S)=FVAR(5)
 Sof(C1S)=Sof(H1S)=1-FVAR(6)
 Sof(C8S)=Sof(H8S)=FVAR(6)
3.a Ternary CH refined with riding coordinates:
 C1(H1)
3.b Aromatic/amide H refined with riding coordinates:
 C7(H7), C15(H15), C6(H6), C25(H25), C13(H13), C23(H23), C12S(H12S),
 C11S(H11S), C9S(H9S), C8S(H8S), C7S(H7S), C10S(H10S), C6S(H6S), C5S(H5S),
 C4S(H4S), C3S(H3S), C2S(H2S), C1S(H1S)
3.c Idealised Me refined as rotating group:
 C53(H53A,H53B,H53C), C50(H50A,H50B,H50C), C60(H60A,H60B,H60C), C121(H12A,H12B,
 H12C), C122(H12D,H12E,H12F), C56(H56A,H56B,H56C), C61(H61A,H61B,H61C),
 C123(H12G,H12H,H12I), C140(H14A,H14B,H14C), C54(H54A,H54B,H54C), C221(H22A,
 H22B,H22C), C52(H52A,H52B,H52C), C223(H22D,H22E,H22F), C59(H59A,H59B,H59C),
 C58(H58A,H58B,H58C), C51(H51A,H51B,H51C), C57(H57A,H57B,H57C), C240(H24A,H24B,
 H24C), C222(H22G,H22H,H22I), C55(H55A,H55B,H55C)
;
_shelx_shelxl_version_number 2014/7
_olex2_submission_special_instructions 'No special instructions were received'

loop_
_space_group_symop_operation_xyz
'x, y, z'
'-x+1/2, y+1/2, -z+1/2'
'-x, -y, -z'
'x-1/2, -y-1/2, z-1/2'

loop_
_atom_site_label
_atom_site_type_symbol
_atom_site_fract_x
_atom_site_fract_y
_atom_site_fract_z
_atom_site_U_iso_or_equiv
_atom_site_adp_type
_atom_site_occupancy
_atom_site_site_symmetry_order
_atom_site_calc_flag
_atom_site_refinement_flags_posn
_atom_site_refinement_flags_occupancy
_atom_site_disorder_assembly
_atom_site_disorder_group
U1 U 0.51437(2) 0.32047(2) 0.26821(2) 0.02028(3) Uani 1 1 d . . . .
Si1 Si 0.61002(5) 0.50902(4) 0.29238(3) 0.03366(14) Uani 1 1 d . . . .
Si3 Si 0.51373(5) 0.29804(4) 0.10324(3) 0.03709(15) Uani 1 1 d . . . .
Si4 Si 0.43509(5) 0.16687(4) 0.17848(3) 0.03575(15) Uani 1 1 d . . . .
Si2 Si 0.73665(4) 0.36929(4) 0.30324(4) 0.03841(16) Uani 1 1 d . . . .
O2 O 0.53597(10) 0.26150(8) 0.35827(6) 0.0242(3) Uani 1 1 d . . . .
O1 O 0.37568(9) 0.36354(8) 0.27977(6) 0.0245(3) Uani 1 1 d . . . .
N1 N 0.62545(12) 0.41202(10) 0.28880(8) 0.0268(4) Uani 1 1 d . . . .
N2 N 0.48500(12) 0.25613(10) 0.17509(8) 0.0286(4) Uani 1 1 d . . . .
C1 C 0.42445(13) 0.37740(11) 0.41439(9) 0.0207(4) Uani 1 1 d . . . .
H1 H 0.4669 0.3799 0.3775 0.025 Uiso 1 1 calc R . . .
C0AA C 0.50120(13) 0.24586(11) 0.41705(9) 0.0212(4) Uani 1 1 d . . . .
C26 C 0.44131(14) 0.29912(11) 0.44437(9) 0.0217(4) Uani 1 1 d . . . .
C11 C 0.30201(13) 0.38210(11) 0.31682(10) 0.0222(4) Uani 1 1 d . . . .
C16 C 0.32208(13) 0.38832(11) 0.38410(9) 0.0215(4) Uani 1 1 d . . . .
C12 C 0.20844(14) 0.39493(12) 0.28739(10) 0.0251(4) Uani 1 1 d . . . .
C7 C 0.53846(14) 0.42883(11) 0.50588(10) 0.0249(4) Uani 1 1 d . . . .
H7 H 0.5658 0.3798 0.5103 0.030 Uiso 1 1 calc R . . .
C15 C 0.24694(14) 0.40500(11) 0.42265(10) 0.0258(4) Uani 1 1 d . . . .
H15 H 0.2601 0.4091 0.4683 0.031 Uiso 1 1 calc R . . .
C53 C 0.72585(16) 0.27105(14) 0.26691(12) 0.0392(6) Uani 1 1 d . . . .
H53A H 0.7052 0.2748 0.2206 0.059 Uiso 1 1 calc GR . . .
H53B H 0.6781 0.2420 0.2890 0.059 Uiso 1 1 calc GR . . .
H53C H 0.7886 0.2457 0.2723 0.059 Uiso 1 1 calc GR . . .
C6 C 0.57772(14) 0.48667(11) 0.54407(10) 0.0253(4) Uani 1 1 d . . . .
H6 H 0.6311 0.4766 0.5743 0.030 Uiso 1 1 calc R . . .
C22 C 0.52633(15) 0.17793(12) 0.45037(10) 0.0267(4) Uani 1 1 d . . . .
C2 C 0.45978(14) 0.44037(11) 0.46106(9) 0.0213(4) Uani 1 1 d . . . .
C120 C 0.18614(15) 0.39226(14) 0.21342(10) 0.0320(5) Uani 1 1 d . . . .
C25 C 0.39977(15) 0.28133(12) 0.50151(10) 0.0292(5) Uani 1 1 d . . . .
H25 H 0.3584 0.3170 0.5195 0.035 Uiso 1 1 calc R . . .
C14 C 0.15350(15) 0.41578(12) 0.39598(11) 0.0289(5) Uani 1 1 d . . . .
C50 C 0.47930(19) 0.53305(14) 0.28143(14) 0.0467(6) Uani 1 1 d . . . .
H50A H 0.4447 0.5072 0.3146 0.070 Uiso 1 1 calc GR . . .
H50B H 0.4532 0.5169 0.2383 0.070 Uiso 1 1 calc GR . . .
H50C H 0.4712 0.5877 0.2857 0.070 Uiso 1 1 calc GR . . .
C13 C 0.13662(14) 0.41081(12) 0.32895(10) 0.0284(5) Uani 1 1 d . . . .
H13 H 0.0727 0.4187 0.3105 0.034 Uiso 1 1 calc R . . .
C60 C 0.37204(19) 0.15964(15) 0.25529(14) 0.0465(6) Uani 1 1 d . . . .
H60A H 0.3142 0.1915 0.2519 0.070 Uiso 1 1 calc GR . . .
H60B H 0.4156 0.1766 0.2920 0.070 Uiso 1 1 calc GR . . .
H60C H 0.3534 0.1071 0.2622 0.070 Uiso 1 1 calc GR . . .
C121 C 0.20473(19) 0.31341(15) 0.18714(12) 0.0442(6) Uani 1 1 d . . . .
H12A H 0.1668 0.2764 0.2096 0.066 Uiso 1 1 calc GR . . .
H12B H 0.2735 0.3014 0.1945 0.066 Uiso 1 1 calc GR . . .
H12C H 0.1857 0.3120 0.1405 0.066 Uiso 1 1 calc GR . . .
C23 C 0.48150(16) 0.16374(13) 0.50689(11) 0.0337(5) Uani 1 1 d . . . .
H23 H 0.4956 0.1177 0.5291 0.040 Uiso 1 1 calc R . . .
C122 C 0.24834(18) 0.45011(15) 0.18022(11) 0.0427(6) Uani 1 1 d . . . .
H12D H 0.3167 0.4371 0.1887 0.064 Uiso 1 1 calc GR . . .
H12E H 0.2368 0.5005 0.1975 0.064 Uiso 1 1 calc GR . . .
H12F H 0.2312 0.4496 0.1334 0.064 Uiso 1 1 calc GR . . .
C3AA C 0.60332(17) 0.12360(13) 0.42759(11) 0.0347(5) Uani 1 1 d . . . .
C56 C 0.5732(2) 0.39039(16) 0.12392(13) 0.0579(8) Uani 1 1 d . . . .
H56A H 0.6302 0.3820 0.1540 0.087 Uiso 1 1 calc GR . . .
H56B H 0.5278 0.4234 0.1444 0.087 Uiso 1 1 calc GR . . .
H56C H 0.5929 0.4142 0.0842 0.087 Uiso 1 1 calc GR . . .
C61 C 0.53289(19) 0.09432(14) 0.17905(14) 0.0497(7) Uani 1 1 d . . . .
H61A H 0.5840 0.1071 0.2125 0.075 Uiso 1 1 calc GR . . .
H61B H 0.5597 0.0932 0.1365 0.075 Uiso 1 1 calc GR . . .
H61C H 0.5062 0.0447 0.1884 0.075 Uiso 1 1 calc GR . . .
C24 C 0.41683(17) 0.21355(14) 0.53275(11) 0.0350(5) Uani 1 1 d . . . .
C123 C 0.08046(17) 0.41192(18) 0.19427(12) 0.0533(8) Uani 1 1 d . . . .
H12G H 0.0663 0.4624 0.2103 0.080 Uiso 1 1 calc GR . . .
H12H H 0.0384 0.3750 0.2134 0.080 Uiso 1 1 calc GR . . .
H12I H 0.0690 0.4109 0.1469 0.080 Uiso 1 1 calc GR . . .
C140 C 0.07234(17) 0.43346(15) 0.43836(12) 0.0430(6) Uani 1 1 d . . . .
H14A H 0.0402 0.4801 0.4233 0.064 Uiso 1 1 calc GR . . .
H14B H 0.0986 0.4398 0.4834 0.064 Uiso 1 1 calc GR . . .
H14C H 0.0257 0.3919 0.4358 0.064 Uiso 1 1 calc GR . . .
C54 C 0.7760(2) 0.36207(19) 0.39123(16) 0.0672(9) Uani 1 1 d . . . .
H54A H 0.8287 0.3254 0.3974 0.101 Uiso 1 1 calc GR . . .
H54B H 0.7216 0.3456 0.4152 0.101 Uiso 1 1 calc GR . . .
H54C H 0.7985 0.4115 0.4074 0.101 Uiso 1 1 calc GR . . .
C221 C 0.5732(2) 0.09058(16) 0.36114(14) 0.0530(7) Uani 1 1 d . . . .
H22A H 0.5670 0.1312 0.3290 0.079 Uiso 1 1 calc GR . . .
H22B H 0.5110 0.0648 0.3626 0.079 Uiso 1 1 calc GR . . .
H22C H 0.6221 0.0545 0.3490 0.079 Uiso 1 1 calc GR . . .
C52 C 0.6617(2) 0.54905(16) 0.37099(13) 0.0534(7) Uani 1 1 d . . . .
H52A H 0.7316 0.5407 0.3752 0.080 Uiso 1 1 calc GR . . .
H52B H 0.6322 0.5242 0.4069 0.080 Uiso 1 1 calc GR . . .
H52C H 0.6484 0.6033 0.3721 0.080 Uiso 1 1 calc GR . . .
C223 C 0.69852(18) 0.16574(16) 0.42499(15) 0.0505(7) Uani 1 1 d . . . .
H22D H 0.7203 0.1835 0.4686 0.076 Uiso 1 1 calc GR . . .
H22E H 0.6894 0.2090 0.3957 0.076 Uiso 1 1 calc GR . . .
H22F H 0.7471 0.1318 0.4091 0.076 Uiso 1 1 calc GR . . .
C59 C 0.3442(2) 0.14355(18) 0.11016(15) 0.0611(8) Uani 1 1 d . . . .
H59A H 0.3752 0.1447 0.0691 0.092 Uiso 1 1 calc GR . . .
H59B H 0.2918 0.1807 0.1086 0.092 Uiso 1 1 calc GR . . .
H59C H 0.3179 0.0931 0.1168 0.092 Uiso 1 1 calc GR . . .
C58 C 0.5976(2) 0.23941(18) 0.05911(14) 0.0601(8) Uani 1 1 d . . . .
H58A H 0.5640 0.1940 0.0424 0.090 Uiso 1 1 calc GR . . .
H58B H 0.6529 0.2248 0.0887 0.090 Uiso 1 1 calc GR . . .
H58C H 0.6203 0.2684 0.0229 0.090 Uiso 1 1 calc GR . . .
C51 C 0.6694(2) 0.55923(15) 0.22637(14) 0.0537(7) Uani 1 1 d . . . .
H51A H 0.7396 0.5571 0.2352 0.081 Uiso 1 1 calc GR . . .
H51B H 0.6484 0.6120 0.2247 0.081 Uiso 1 1 calc GR . . .
H51C H 0.6512 0.5349 0.1847 0.081 Uiso 1 1 calc GR . . .
C57 C 0.4048(2) 0.3207(2) 0.04869(15) 0.0693(10) Uani 1 1 d . . . .
H57A H 0.3554 0.3432 0.0741 0.104 Uiso 1 1 calc GR . . .
H57B H 0.3794 0.2743 0.0279 0.104 Uiso 1 1 calc GR . . .
H57C H 0.4221 0.3564 0.0153 0.104 Uiso 1 1 calc GR . . .
C240 C 0.3688(2) 0.19315(17) 0.59356(14) 0.0600(9) Uani 1 1 d . . . .
H24A H 0.3047 0.1720 0.5817 0.090 Uiso 1 1 calc GR . . .
H24B H 0.3624 0.2384 0.6201 0.090 Uiso 1 1 calc GR . . .
H24C H 0.4082 0.1557 0.6184 0.090 Uiso 1 1 calc GR . . .
C222 C 0.6228(2) 0.05766(17) 0.47482(15) 0.0643(9) Uani 1 1 d . . . .
H22G H 0.5639 0.0275 0.4766 0.096 Uiso 1 1 calc GR . . .
H22H H 0.6422 0.0773 0.5182 0.096 Uiso 1 1 calc GR . . .
H22I H 0.6745 0.0260 0.4599 0.096 Uiso 1 1 calc GR . . .
C55 C 0.8353(2) 0.41428(19) 0.2606(2) 0.0793(12) Uani 1 1 d . . . .
H55A H 0.8506 0.4637 0.2800 0.119 Uiso 1 1 calc GR . . .
H55B H 0.8143 0.4206 0.2145 0.119 Uiso 1 1 calc GR . . .
H55C H 0.8928 0.3822 0.2648 0.119 Uiso 1 1 calc GR . . .
C12S C 0.7322(9) 0.3339(10) -0.0933(7) 0.046(3) Uani 0.49(2) 1 d . P A 1
H12S H 0.7942 0.3116 -0.0946 0.055 Uiso 0.49(2) 1 calc R P A 1
C11S C 0.6468(19) 0.3008(13) -0.1247(12) 0.051(7) Uani 0.40(4) 1 d . P A 1
H11S H 0.6512 0.2542 -0.1471 0.062 Uiso 0.40(4) 1 calc R P A 1
C9S C 0.544(2) 0.4034(15) -0.0929(13) 0.080(5) Uani 0.56(6) 1 d . P A 1
H9S H 0.4843 0.4294 -0.0913 0.096 Uiso 0.56(6) 1 calc R P A 1
C8S C 0.633(2) 0.4287(8) -0.0646(8) 0.080(6) Uani 0.68(5) 1 d . P A 1
H8S H 0.6292 0.4763 -0.0438 0.096 Uiso 0.68(5) 1 calc R P A 1
C7S C 0.7177(18) 0.4005(11) -0.0611(7) 0.063(4) Uani 0.50(4) 1 d . P A 1
H7S H 0.7696 0.4249 -0.0368 0.076 Uiso 0.50(4) 1 calc R P A 1
C10S C 0.555(2) 0.3370(16) -0.1228(13) 0.082(8) Uani 0.50(6) 1 d . P A 1
H10S H 0.4996 0.3132 -0.1435 0.098 Uiso 0.50(6) 1 calc R P A 1
C6S C 0.7124(15) 0.357(2) -0.0860(12) 0.091(16) Uani 0.50(4) 1 d . P A 2
H6S H 0.7804 0.3566 -0.0768 0.110 Uiso 0.50(4) 1 calc R P A 2
C5S C 0.6792(17) 0.2964(14) -0.1175(12) 0.067(6) Uani 0.51(2) 1 d . P A 2
H5S H 0.7197 0.2566 -0.1299 0.081 Uiso 0.51(2) 1 calc R P A 2
C4S C 0.584(3) 0.2963(11) -0.1303(7) 0.090(6) Uani 0.60(4) 1 d . P A 2
H4S H 0.5561 0.2565 -0.1559 0.108 Uiso 0.60(4) 1 calc R P A 2
C3S C 0.5239(19) 0.352(2) -0.1080(11) 0.100(8) Uani 0.50(6) 1 d . P A 2
H3S H 0.4556 0.3491 -0.1148 0.120 Uiso 0.50(6) 1 calc R P A 2
C2S C 0.573(3) 0.4144(17) -0.0736(15) 0.070(8) Uani 0.44(6) 1 d . P A 2
H2S H 0.5380 0.4550 -0.0566 0.084 Uiso 0.44(6) 1 calc R P A 2
C1S C 0.674(3) 0.412(3) -0.0669(19) 0.075(17) Uani 0.32(5) 1 d . P A 2
H1S H 0.7108 0.4520 -0.0476 0.091 Uiso 0.32(5) 1 calc R P A 2

loop_
_atom_site_aniso_label
_atom_site_aniso_U_11
_atom_site_aniso_U_22
_atom_site_aniso_U_33
_atom_site_aniso_U_23
_atom_site_aniso_U_13
_atom_site_aniso_U_12
U1 0.01794(4) 0.02294(4) 0.01998(4) -0.00305(3) 0.00153(2) -0.00218(3)
Si1 0.0403(3) 0.0258(3) 0.0361(3) -0.0042(3) 0.0108(3) -0.0107(3)
Si3 0.0424(4) 0.0449(4) 0.0236(3) -0.0062(3) 0.0002(3) 0.0008(3)
Si4 0.0350(3) 0.0300(3) 0.0407(4) -0.0104(3) -0.0078(3) 0.0012(3)
Si2 0.0215(3) 0.0404(4) 0.0537(4) -0.0131(3) 0.0053(3) -0.0075(3)
O2 0.0259(7) 0.0242(7) 0.0227(7) -0.0007(6) 0.0031(6) 0.0024(6)
O1 0.0207(7) 0.0301(8) 0.0227(7) -0.0036(6) 0.0014(5) 0.0025(6)
N1 0.0272(9) 0.0268(9) 0.0273(9) -0.0048(7) 0.0069(7) -0.0071(7)
N2 0.0299(9) 0.0315(10) 0.0237(9) -0.0058(8) -0.0016(7) 0.0024(8)
C1 0.0213(9) 0.0213(10) 0.0194(9) -0.0025(8) 0.0007(7) -0.0004(8)
C0AA 0.0195(9) 0.0223(10) 0.0216(10) -0.0017(8) 0.0000(7) -0.0024(8)
C26 0.0212(9) 0.0215(10) 0.0219(10) -0.0028(8) -0.0011(8) -0.0008(8)
C11 0.0210(9) 0.0201(10) 0.0258(10) -0.0014(8) 0.0024(8) 0.0003(8)
C16 0.0218(9) 0.0181(10) 0.0242(10) -0.0013(8) -0.0002(8) 0.0004(8)
C12 0.0229(10) 0.0263(11) 0.0256(10) -0.0001(8) -0.0012(8) 0.0021(8)
C7 0.0270(10) 0.0204(10) 0.0266(10) -0.0031(8) -0.0027(8) 0.0045(8)
C15 0.0291(10) 0.0264(11) 0.0223(10) -0.0002(8) 0.0038(8) 0.0006(9)
C53 0.0297(12) 0.0402(14) 0.0487(15) -0.0070(11) 0.0095(10) 0.0038(10)
C6 0.0244(10) 0.0261(11) 0.0243(10) -0.0033(8) -0.0052(8) 0.0039(8)
C22 0.0267(10) 0.0243(10) 0.0288(11) -0.0009(9) 0.0012(8) 0.0036(9)
C2 0.0237(10) 0.0216(10) 0.0188(9) -0.0036(8) 0.0017(7) -0.0007(8)
C120 0.0259(11) 0.0426(13) 0.0265(11) -0.0012(10) -0.0035(9) 0.0086(10)
C25 0.0314(11) 0.0301(12) 0.0267(11) -0.0020(9) 0.0062(9) 0.0059(9)
C14 0.0249(10) 0.0293(12) 0.0334(12) 0.0037(9) 0.0081(9) 0.0031(9)
C50 0.0513(15) 0.0306(13) 0.0594(17) 0.0012(12) 0.0114(13) -0.0002(12)
C13 0.0206(10) 0.0311(12) 0.0332(12) 0.0038(9) -0.0004(8) 0.0046(9)
C60 0.0412(14) 0.0373(14) 0.0609(18) 0.0075(12) 0.0035(12) -0.0021(11)
C121 0.0421(14) 0.0522(16) 0.0364(13) -0.0118(12) -0.0105(11) 0.0041(12)
C23 0.0374(12) 0.0296(12) 0.0342(12) 0.0106(9) 0.0036(10) 0.0057(9)
C122 0.0473(14) 0.0506(16) 0.0298(12) 0.0091(11) -0.0005(11) 0.0091(12)
C3AA 0.0371(12) 0.0308(12) 0.0364(13) 0.0043(10) 0.0040(10) 0.0128(10)
C56 0.091(2) 0.0448(16) 0.0374(15) 0.0038(12) 0.0034(15) -0.0085(16)
C61 0.0554(16) 0.0345(14) 0.0578(17) -0.0114(12) -0.0044(13) 0.0090(12)
C24 0.0369(12) 0.0386(13) 0.0307(12) 0.0076(10) 0.0093(10) 0.0043(10)
C123 0.0355(13) 0.089(2) 0.0334(14) -0.0033(14) -0.0098(11) 0.0198(14)
C140 0.0334(12) 0.0570(16) 0.0403(14) 0.0092(12) 0.0142(11) 0.0108(11)
C54 0.0573(18) 0.067(2) 0.072(2) -0.0216(17) -0.0295(16) 0.0055(16)
C221 0.0582(17) 0.0427(16) 0.0576(17) -0.0167(13) 0.0011(14) 0.0183(13)
C52 0.0681(18) 0.0430(16) 0.0497(16) -0.0189(13) 0.0077(14) -0.0162(14)
C223 0.0308(13) 0.0614(19) 0.0588(17) 0.0051(14) -0.0002(12) 0.0120(12)
C59 0.0571(18) 0.0521(18) 0.070(2) -0.0197(16) -0.0240(15) -0.0049(14)
C58 0.070(2) 0.065(2) 0.0493(17) -0.0162(15) 0.0261(15) -0.0041(16)
C51 0.0635(18) 0.0418(15) 0.0577(18) 0.0068(13) 0.0171(14) -0.0200(13)
C57 0.063(2) 0.102(3) 0.0406(16) 0.0175(17) -0.0099(14) 0.0032(18)
C240 0.0681(19) 0.065(2) 0.0511(17) 0.0280(15) 0.0321(15) 0.0235(15)
C222 0.076(2) 0.0515(18) 0.069(2) 0.0245(15) 0.0254(16) 0.0398(16)
C55 0.0411(16) 0.062(2) 0.140(3) -0.018(2) 0.044(2) -0.0207(15)
C12S 0.046(6) 0.052(8) 0.041(5) 0.008(4) 0.010(4) 0.023(5)
C11S 0.053(19) 0.044(8) 0.055(6) 0.000(5) -0.013(9) 0.019(9)
C9S 0.090(11) 0.075(9) 0.073(10) 0.037(8) -0.002(8) 0.032(10)
C8S 0.096(16) 0.067(5) 0.080(7) 0.025(4) 0.028(12) 0.024(10)
C7S 0.092(11) 0.048(7) 0.048(5) 0.001(4) -0.005(6) 0.003(8)
C10S 0.077(16) 0.090(13) 0.077(11) 0.011(10) -0.004(9) -0.007(12)
C6S 0.062(10) 0.12(3) 0.101(18) 0.05(2) 0.039(10) 0.051(16)
C5S 0.069(15) 0.064(8) 0.070(9) 0.025(6) 0.011(10) 0.035(10)
C4S 0.124(19) 0.088(8) 0.059(5) 0.005(5) 0.016(7) 0.017(10)
C3S 0.101(13) 0.137(19) 0.067(8) 0.044(9) 0.042(8) 0.058(15)
C2S 0.071(16) 0.086(14) 0.056(11) 0.025(10) 0.018(12) 0.050(13)
C1S 0.053(19) 0.09(3) 0.081(18) 0.05(2) -0.008(16) -0.010(19)

loop_
_atom_type_symbol
_atom_type_description
_atom_type_scat_dispersion_real
_atom_type_scat_dispersion_imag
_atom_type_scat_source
C C 0.0033 0.0016 'International Tables Vol C Tables 4.2.6.8 and 6.1.1.4'
H H 0.0000 0.0000 'International Tables Vol C Tables 4.2.6.8 and 6.1.1.4'
N N 0.0061 0.0033 'International Tables Vol C Tables 4.2.6.8 and 6.1.1.4'
O O 0.0106 0.0060 'International Tables Vol C Tables 4.2.6.8 and 6.1.1.4'
Si Si 0.0817 0.0704 'International Tables Vol C Tables 4.2.6.8 and 6.1.1.4'
U U -9.6767 9.6646 'International Tables Vol C Tables 4.2.6.8 and 6.1.1.4'

loop_
_exptl_crystal_face_index_h
_exptl_crystal_face_index_k
_exptl_crystal_face_index_l
_exptl_crystal_face_perp_dist
_exptl_oxdiff_crystal_face_indexfrac_h
_exptl_oxdiff_crystal_face_indexfrac_k
_exptl_oxdiff_crystal_face_indexfrac_l
_exptl_oxdiff_crystal_face_x
_exptl_oxdiff_crystal_face_y
_exptl_oxdiff_crystal_face_z
-12 19 8 0.1169 -11.9858 18.9717 8.0086 -0.9660 0.2488 -0.0861
12 -19 -8 0.1169 11.9858 -18.9717 -8.0086 0.9660 -0.2488 0.0861
-6 -16 21 0.2489 -5.9923 -15.9746 20.9861 0.2162 -0.0507 -0.9701
6 16 -21 0.2489 5.9923 15.9746 -20.9861 -0.2162 0.0507 0.9701
8 16 18 0.0639 7.9944 15.9867 17.9710 -0.6020 -0.7969 -0.0108
-8 -16 -18 0.0639 -7.9944 -15.9867 -17.9710 0.6020 0.7969 0.0108

loop_
_geom_angle_atom_site_label_1
_geom_angle_atom_site_label_2
_geom_angle_atom_site_label_3
_geom_angle
_geom_angle_site_symmetry_1
_geom_angle_site_symmetry_3
Si4 U1 Si3 52.719(17) . .
Si2 U1 Si3 100.563(18) . .
Si2 U1 Si4 126.526(16) . .
O2 U1 Si3 142.99(4) . .
O2 U1 Si4 95.77(4) . .
O2 U1 Si2 82.40(4) . .
O2 U1 N1 97.99(6) . .
O2 U1 N2 120.13(6) . .
O2 U1 C53 78.28(6) . .
O1 U1 Si3 102.83(4) . .
O1 U1 Si4 95.19(4) . .
O1 U1 Si2 138.12(4) . .
O1 U1 O2 98.49(5) . .
O1 U1 N1 109.67(6) . .
O1 U1 N2 99.99(6) . .
O1 U1 C53 172.29(6) . .
N1 U1 Si3 102.73(4) . .
N1 U1 Si4 149.28(4) . .
N1 U1 Si2 30.51(5) . .
N1 U1 C53 64.26(6) . .
N2 U1 Si3 26.36(5) . .
N2 U1 Si4 26.36(5) . .
N2 U1 Si2 115.79(5) . .
N2 U1 N1 127.09(6) . .
N2 U1 C53 87.65(6) . .
C53 U1 Si3 83.57(5) . .
C53 U1 Si4 92.11(5) . .
C53 U1 Si2 34.92(5) . .
N1 Si1 C50 110.12(10) . .
N1 Si1 C52 111.93(12) . .
N1 Si1 C51 112.17(11) . .
C50 Si1 C52 109.01(13) . .
C50 Si1 C51 106.40(13) . .
C52 Si1 C51 106.98(13) . .
N2 Si3 U1 35.14(6) . .
N2 Si3 C56 107.83(11) . .
N2 Si3 C58 112.06(12) . .
N2 Si3 C57 112.41(12) . .
C56 Si3 U1 72.76(9) . .
C58 Si3 U1 126.87(11) . .
C58 Si3 C56 108.70(14) . .
C58 Si3 C57 109.62(15) . .
C57 Si3 U1 121.14(11) . .
C57 Si3 C56 105.95(15) . .
N2 Si4 U1 35.20(6) . .
N2 Si4 C60 108.13(10) . .
N2 Si4 C61 109.62(11) . .
N2 Si4 C59 114.94(12) . .
C60 Si4 U1 75.40(8) . .
C61 Si4 U1 109.85(9) . .
C61 Si4 C60 109.50(13) . .
C59 Si4 U1 139.08(10) . .
C59 Si4 C60 107.00(14) . .
C59 Si4 C61 107.54(13) . .
N1 Si2 U1 41.61(6) . .
N1 Si2 C53 106.96(9) . .
N1 Si2 C54 113.02(12) . .
N1 Si2 C55 114.25(14) . .
C53 Si2 U1 67.71(7) . .
C54 Si2 U1 113.83(11) . .
C54 Si2 C53 109.37(14) . .
C54 Si2 C55 108.64(17) . .
C55 Si2 U1 137.05(13) . .
C55 Si2 C53 104.14(13) . .
C0AA O2 U1 146.77(12) . .
C11 O1 U1 152.17(12) . .
Si1 N1 U1 129.46(9) . .
Si2 N1 U1 107.87(9) . .
Si2 N1 Si1 122.65(10) . .
Si3 N2 U1 118.50(9) . .
Si4 N2 U1 118.45(9) . .
Si4 N2 Si3 123.05(10) . .
C26 C1 H1 105.6 . .
C26 C1 C2 111.97(16) . .
C16 C1 H1 105.6 . .
C16 C1 C26 113.03(15) . .
C16 C1 C2 114.26(15) . .
C2 C1 H1 105.6 . .
O2 C0AA C26 118.70(17) . .
O2 C0AA C22 120.82(17) . .
C26 C0AA C22 120.47(18) . .
C0AA C26 C1 121.57(17) . .
C25 C26 C1 119.29(17) . .
C25 C26 C0AA 119.08(18) . .
O1 C11 C16 118.34(17) . .
O1 C11 C12 120.19(17) . .
C16 C11 C12 121.47(18) . .
C11 C16 C1 120.46(17) . .
C15 C16 C1 120.64(17) . .
C15 C16 C11 118.90(18) . .
C11 C12 C120 122.20(17) . .
C13 C12 C11 116.50(18) . .
C13 C12 C120 121.30(18) . .
C6 C7 H7 119.1 . .
C6 C7 C2 121.79(18) . .
C2 C7 H7 119.1 . .
C16 C15 H15 119.2 . .
C14 C15 C16 121.51(19) . .
C14 C15 H15 119.2 . .
U1 C53 H53A 77.3 . .
U1 C53 H53B 57.5 . .
U1 C53 H53C 167.0 . .
Si2 C53 U1 77.37(7) . .
Si2 C53 H53A 109.5 . .
Si2 C53 H53B 109.5 . .
Si2 C53 H53C 109.5 . .
H53A C53 H53B 109.5 . .
H53A C53 H53C 109.5 . .
H53B C53 H53C 109.5 . .
C7 C6 H6 119.5 . .
C7 C6 C2 121.07(18) . 3_666
C2 C6 H6 119.5 3_666 .
C0AA C22 C3AA 122.28(18) . .
C23 C22 C0AA 116.94(18) . .
C23 C22 C3AA 120.71(19) . .
C7 C2 C1 120.62(17) . .
C7 C2 C6 117.14(18) . 3_666
C6 C2 C1 121.87(17) 3_666 .
C121 C120 C12 110.78(18) . .
C121 C120 C122 109.6(2) . .
C121 C120 C123 107.5(2) . .
C122 C120 C12 110.24(18) . .
C123 C120 C12 111.50(18) . .
C123 C120 C122 107.1(2) . .
C26 C25 H25 119.0 . .
C24 C25 C26 121.9(2) . .
C24 C25 H25 119.0 . .
C15 C14 C13 118.02(19) . .
C15 C14 C140 121.1(2) . .
C13 C14 C140 120.9(2) . .
Si1 C50 H50A 109.5 . .
Si1 C50 H50B 109.5 . .
Si1 C50 H50C 109.5 . .
H50A C50 H50B 109.5 . .
H50A C50 H50C 109.5 . .
H50B C50 H50C 109.5 . .
C12 C13 H13 118.2 . .
C14 C13 C12 123.54(19) . .
C14 C13 H13 118.2 . .
Si4 C60 H60A 109.5 . .
Si4 C60 H60B 109.5 . .
Si4 C60 H60C 109.5 . .
H60A C60 H60B 109.5 . .
H60A C60 H60C 109.5 . .
H60B C60 H60C 109.5 . .
C120 C121 H12A 109.5 . .
C120 C121 H12B 109.5 . .
C120 C121 H12C 109.5 . .
H12A C121 H12B 109.5 . .
H12A C121 H12C 109.5 . .
H12B C121 H12C 109.5 . .
C22 C23 H23 118.3 . .
C22 C23 C24 123.4(2) . .
C24 C23 H23 118.3 . .
C120 C122 H12D 109.5 . .
C120 C122 H12E 109.5 . .
C120 C122 H12F 109.5 . .
H12D C122 H12E 109.5 . .
H12D C122 H12F 109.5 . .
H12E C122 H12F 109.5 . .
C221 C3AA C22 111.53(19) . .
C221 C3AA C223 109.7(2) . .
C221 C3AA C222 107.7(2) . .
C223 C3AA C22 109.22(19) . .
C223 C3AA C222 106.6(2) . .
C222 C3AA C22 112.02(19) . .
Si3 C56 H56A 109.5 . .
Si3 C56 H56B 109.5 . .
Si3 C56 H56C 109.5 . .
H56A C56 H56B 109.5 . .
H56A C56 H56C 109.5 . .
H56B C56 H56C 109.5 . .
Si4 C61 H61A 109.5 . .
Si4 C61 H61B 109.5 . .
Si4 C61 H61C 109.5 . .
H61A C61 H61B 109.5 . .
H61A C61 H61C 109.5 . .
H61B C61 H61C 109.5 . .
C25 C24 C23 117.8(2) . .
C25 C24 C240 121.9(2) . .
C23 C24 C240 120.3(2) . .
C120 C123 H12G 109.5 . .
C120 C123 H12H 109.5 . .
C120 C123 H12I 109.5 . .
H12G C123 H12H 109.5 . .
H12G C123 H12I 109.5 . .
H12H C123 H12I 109.5 . .
C14 C140 H14A 109.5 . .
C14 C140 H14B 109.5 . .
C14 C140 H14C 109.5 . .
H14A C140 H14B 109.5 . .
H14A C140 H14C 109.5 . .
H14B C140 H14C 109.5 . .
Si2 C54 H54A 109.5 . .
Si2 C54 H54B 109.5 . .
Si2 C54 H54C 109.5 . .
H54A C54 H54B 109.5 . .
H54A C54 H54C 109.5 . .
H54B C54 H54C 109.5 . .
C3AA C221 H22A 109.5 . .
C3AA C221 H22B 109.5 . .
C3AA C221 H22C 109.5 . .
H22A C221 H22B 109.5 . .
H22A C221 H22C 109.5 . .
H22B C221 H22C 109.5 . .
Si1 C52 H52A 109.5 . .
Si1 C52 H52B 109.5 . .
Si1 C52 H52C 109.5 . .
H52A C52 H52B 109.5 . .
H52A C52 H52C 109.5 . .
H52B C52 H52C 109.5 . .
C3AA C223 H22D 109.5 . .
C3AA C223 H22E 109.5 . .
C3AA C223 H22F 109.5 . .
H22D C223 H22E 109.5 . .
H22D C223 H22F 109.5 . .
H22E C223 H22F 109.5 . .
Si4 C59 H59A 109.5 . .
Si4 C59 H59B 109.5 . .
Si4 C59 H59C 109.5 . .
H59A C59 H59B 109.5 . .
H59A C59 H59C 109.5 . .
H59B C59 H59C 109.5 . .
Si3 C58 H58A 109.5 . .
Si3 C58 H58B 109.5 . .
Si3 C58 H58C 109.5 . .
H58A C58 H58B 109.5 . .
H58A C58 H58C 109.5 . .
H58B C58 H58C 109.5 . .
Si1 C51 H51A 109.5 . .
Si1 C51 H51B 109.5 . .
Si1 C51 H51C 109.5 . .
H51A C51 H51B 109.5 . .
H51A C51 H51C 109.5 . .
H51B C51 H51C 109.5 . .
Si3 C57 H57A 109.5 . .
Si3 C57 H57B 109.5 . .
Si3 C57 H57C 109.5 . .
H57A C57 H57B 109.5 . .
H57A C57 H57C 109.5 . .
H57B C57 H57C 109.5 . .
C24 C240 H24A 109.5 . .
C24 C240 H24B 109.5 . .
C24 C240 H24C 109.5 . .
H24A C240 H24B 109.5 . .
H24A C240 H24C 109.5 . .
H24B C240 H24C 109.5 . .
C3AA C222 H22G 109.5 . .
C3AA C222 H22H 109.5 . .
C3AA C222 H22I 109.5 . .
H22G C222 H22H 109.5 . .
H22G C222 H22I 109.5 . .
H22H C222 H22I 109.5 . .
Si2 C55 H55A 109.5 . .
Si2 C55 H55B 109.5 . .
Si2 C55 H55C 109.5 . .
H55A C55 H55B 109.5 . .
H55A C55 H55C 109.5 . .
H55B C55 H55C 109.5 . .
C11S C12S H12S 122.5 . .
C7S C12S H12S 122.5 . .
C7S C12S C11S 115.1(14) . .
C12S C11S H11S 119.6 . .
C10S C11S C12S 120.8(16) . .
C10S C11S H11S 119.6 . .
C8S C9S H9S 124.9 . .
C10S C9S H9S 124.9 . .
C10S C9S C8S 110(2) . .
C9S C8S H8S 113.6 . .
C7S C8S C9S 132.7(18) . .
C7S C8S H8S 113.6 . .
C12S C7S H7S 120.8 . .
C8S C7S C12S 118.4(13) . .
C8S C7S H7S 120.8 . .
C11S C10S H10S 118.7 . .
C9S C10S C11S 122.6(19) . .
C9S C10S H10S 118.7 . .
C5S C6S H6S 113.6 . .
C1S C6S H6S 113.6 . .
C1S C6S C5S 133(2) . .
C6S C5S H5S 123.1 . .
C6S C5S C4S 114(2) . .
C4S C5S H5S 123.1 . .
C5S C4S H4S 118.3 . .
C5S C4S C3S 123(3) . .
C3S C4S H4S 118.3 . .
C4S C3S H3S 122.4 . .
C4S C3S C2S 115(3) . .
C2S C3S H3S 122.4 . .
C3S C2S H2S 121.7 . .
C1S C2S C3S 117(3) . .
C1S C2S H2S 121.7 . .
C6S C1S C2S 118(3) . .
C6S C1S H1S 121.1 . .
C2S C1S H1S 121.1 . .

loop_
_geom_bond_atom_site_label_1
_geom_bond_atom_site_label_2
_geom_bond_distance
_geom_bond_site_symmetry_2
U1 Si3 3.4326(6) .
U1 Si4 3.4291(6) .
U1 Si2 3.2361(6) .
U1 O2 2.1362(13) .
U1 O1 2.1033(13) .
U1 N1 2.2580(16) .
U1 N2 2.2479(17) .
U1 C53 3.069(2) .
Si1 N1 1.7354(18) .
Si1 C50 1.862(3) .
Si1 C52 1.866(3) .
Si1 C51 1.873(3) .
Si3 N2 1.7345(19) .
Si3 C56 1.869(3) .
Si3 C58 1.853(3) .
Si3 C57 1.861(3) .
Si4 N2 1.7314(19) .
Si4 C60 1.875(3) .
Si4 C61 1.871(3) .
Si4 C59 1.868(3) .
Si2 N1 1.7264(19) .
Si2 C53 1.898(2) .
Si2 C54 1.863(3) .
Si2 C55 1.865(3) .
O2 C0AA 1.370(2) .
O1 C11 1.365(2) .
C1 H1 1.0000 .
C1 C26 1.531(3) .
C1 C16 1.522(3) .
C1 C2 1.532(3) .
C0AA C26 1.405(3) .
C0AA C22 1.418(3) .
C26 C25 1.390(3) .
C11 C16 1.402(3) .
C11 C12 1.411(3) .
C16 C15 1.393(3) .
C12 C120 1.537(3) .
C12 C13 1.394(3) .
C7 H7 0.9500 .
C7 C6 1.381(3) .
C7 C2 1.393(3) .
C15 H15 0.9500 .
C15 C14 1.385(3) .
C53 H53A 0.9800 .
C53 H53B 0.9800 .
C53 H53C 0.9800 .
C6 H6 0.9500 .
C6 C2 1.396(3) 3_666
C22 C23 1.388(3) .
C22 C3AA 1.540(3) .
C2 C6 1.396(3) 3_666
C120 C121 1.529(3) .
C120 C122 1.536(3) .
C120 C123 1.532(3) .
C25 H25 0.9500 .
C25 C24 1.376(3) .
C14 C13 1.390(3) .
C14 C140 1.513(3) .
C50 H50A 0.9800 .
C50 H50B 0.9800 .
C50 H50C 0.9800 .
C13 H13 0.9500 .
C60 H60A 0.9800 .
C60 H60B 0.9800 .
C60 H60C 0.9800 .
C121 H12A 0.9800 .
C121 H12B 0.9800 .
C121 H12C 0.9800 .
C23 H23 0.9500 .
C23 C24 1.395(3) .
C122 H12D 0.9800 .
C122 H12E 0.9800 .
C122 H12F 0.9800 .
C3AA C221 1.522(3) .
C3AA C223 1.524(3) .
C3AA C222 1.534(3) .
C56 H56A 0.9800 .
C56 H56B 0.9800 .
C56 H56C 0.9800 .
C61 H61A 0.9800 .
C61 H61B 0.9800 .
C61 H61C 0.9800 .
C24 C240 1.511(3) .
C123 H12G 0.9800 .
C123 H12H 0.9800 .
C123 H12I 0.9800 .
C140 H14A 0.9800 .
C140 H14B 0.9800 .
C140 H14C 0.9800 .
C54 H54A 0.9800 .
C54 H54B 0.9800 .
C54 H54C 0.9800 .
C221 H22A 0.9800 .
C221 H22B 0.9800 .
C221 H22C 0.9800 .
C52 H52A 0.9800 .
C52 H52B 0.9800 .
C52 H52C 0.9800 .
C223 H22D 0.9800 .
C223 H22E 0.9800 .
C223 H22F 0.9800 .
C59 H59A 0.9800 .
C59 H59B 0.9800 .
C59 H59C 0.9800 .
C58 H58A 0.9800 .
C58 H58B 0.9800 .
C58 H58C 0.9800 .
C51 H51A 0.9800 .
C51 H51B 0.9800 .
C51 H51C 0.9800 .
C57 H57A 0.9800 .
C57 H57B 0.9800 .
C57 H57C 0.9800 .
C240 H24A 0.9800 .
C240 H24B 0.9800 .
C240 H24C 0.9800 .
C222 H22G 0.9800 .
C222 H22H 0.9800 .
C222 H22I 0.9800 .
C55 H55A 0.9800 .
C55 H55B 0.9800 .
C55 H55C 0.9800 .
C12S H12S 0.9500 .
C12S C11S 1.43(3) .
C12S C7S 1.38(2) .
C11S H11S 0.9500 .
C11S C10S 1.43(4) .
C9S H9S 0.9500 .
C9S C8S 1.40(4) .
C9S C10S 1.34(5) .
C8S H8S 0.9500 .
C8S C7S 1.28(4) .
C7S H7S 0.9500 .
C10S H10S 0.9500 .
C6S H6S 0.9500 .
C6S C5S 1.32(5) .
C6S C1S 1.19(7) .
C5S H5S 0.9500 .
C5S C4S 1.32(3) .
C4S H4S 0.9500 .
C4S C3S 1.40(3) .
C3S H3S 0.9500 .
C3S C2S 1.46(5) .
C2S H2S 0.9500 .
C2S C1S 1.40(5) .
C1S H1S 0.9500 .

loop_
_geom_torsion_atom_site_label_1
_geom_torsion_atom_site_label_2
_geom_torsion_atom_site_label_3
_geom_torsion_atom_site_label_4
_geom_torsion
_geom_torsion_site_symmetry_4
U1 Si3 N2 Si4 -179.78(19) .
U1 Si4 N2 Si3 179.78(19) .
U1 Si2 N1 Si1 178.87(17) .
U1 O2 C0AA C26 -27.0(3) .
U1 O2 C0AA C22 154.14(17) .
U1 O1 C11 C16 16.9(4) .
U1 O1 C11 C12 -163.42(19) .
O2 C0AA C26 C1 -7.6(3) .
O2 C0AA C26 C25 175.14(17) .
O2 C0AA C22 C23 -174.73(18) .
O2 C0AA C22 C3AA 8.2(3) .
O1 C11 C16 C1 2.2(3) .
O1 C11 C16 C15 -178.08(17) .
O1 C11 C12 C120 -2.8(3) .
O1 C11 C12 C13 177.65(18) .
N1 Si2 C53 U1 -14.13(8) .
C1 C26 C25 C24 -176.2(2) .
C1 C16 C15 C14 179.43(19) .
C0AA C26 C25 C24 1.1(3) .
C0AA C22 C23 C24 -2.2(3) .
C0AA C22 C3AA C221 -63.7(3) .
C0AA C22 C3AA C223 57.7(3) .
C0AA C22 C3AA C222 175.5(2) .
C26 C1 C16 C11 -100.5(2) .
C26 C1 C16 C15 79.8(2) .
C26 C1 C2 C7 31.4(2) .
C26 C1 C2 C6 -155.80(18) 3_666
C26 C0AA C22 C23 6.4(3) .
C26 C0AA C22 C3AA -170.65(19) .
C26 C25 C24 C23 3.0(3) .
C26 C25 C24 C240 -177.8(2) .
C11 C16 C15 C14 -0.3(3) .
C11 C12 C120 C121 63.1(3) .
C11 C12 C120 C122 -58.4(3) .
C11 C12 C120 C123 -177.2(2) .
C11 C12 C13 C14 1.3(3) .
C16 C1 C26 C0AA 110.8(2) .
C16 C1 C26 C25 -71.9(2) .
C16 C1 C2 C7 161.54(18) .
C16 C1 C2 C6 -25.7(3) 3_666
C16 C11 C12 C120 176.87(19) .
C16 C11 C12 C13 -2.7(3) .
C16 C15 C14 C13 -1.1(3) .
C16 C15 C14 C140 179.7(2) .
C12 C11 C16 C1 -177.45(18) .
C12 C11 C16 C15 2.3(3) .
C15 C14 C13 C12 0.6(3) .
C53 Si2 N1 U1 19.89(12) .
C53 Si2 N1 Si1 -161.24(12) .
C6 C7 C2 C1 173.51(18) .
C6 C7 C2 C6 0.4(3) 3_666
C22 C0AA C26 C1 171.28(18) .
C22 C0AA C26 C25 -5.9(3) .
C22 C23 C24 C25 -2.4(4) .
C22 C23 C24 C240 178.3(3) .
C2 C1 C26 C0AA -118.40(19) .
C2 C1 C26 C25 58.8(2) .
C2 C1 C16 C11 129.89(19) .
C2 C1 C16 C15 -49.8(2) .
C2 C7 C6 C2 -0.4(3) 3_666
C120 C12 C13 C14 -178.3(2) .
C50 Si1 N1 U1 3.72(16) .
C50 Si1 N1 Si2 -174.89(13) .
C13 C12 C120 C121 -117.4(2) .
C13 C12 C120 C122 121.1(2) .
C13 C12 C120 C123 2.3(3) .
C60 Si4 N2 U1 22.42(14) .
C60 Si4 N2 Si3 -157.79(13) .
C23 C22 C3AA C221 119.4(2) .
C23 C22 C3AA C223 -119.3(2) .
C23 C22 C3AA C222 -1.5(3) .
C3AA C22 C23 C24 174.9(2) .
C56 Si3 N2 U1 3.72(15) .
C56 Si3 N2 Si4 -176.06(14) .
C61 Si4 N2 U1 -96.89(13) .
C61 Si4 N2 Si3 82.89(15) .
C140 C14 C13 C12 179.8(2) .
C54 Si2 N1 U1 -100.53(13) .
C54 Si2 N1 Si1 78.34(17) .
C54 Si2 C53 U1 108.59(12) .
C52 Si1 N1 U1 125.15(13) .
C52 Si1 N1 Si2 -53.46(16) .
C59 Si4 N2 U1 141.86(13) .
C59 Si4 N2 Si3 -38.35(18) .
C58 Si3 N2 U1 123.30(13) .
C58 Si3 N2 Si4 -56.48(17) .
C51 Si1 N1 U1 -114.58(14) .
C51 Si1 N1 Si2 66.81(16) .
C57 Si3 N2 U1 -112.70(15) .
C57 Si3 N2 Si4 67.52(18) .
C55 Si2 N1 U1 134.56(14) .
C55 Si2 N1 Si1 -46.57(18) .
C55 Si2 C53 U1 -135.44(14) .
C12S C11S C10S C9S 1(4) .
C11S C12S C7S C8S -4(2) .
C9S C8S C7S C12S 4(3) .
C8S C9S C10S C11S -1(3) .
C7S C12S C11S C10S 1(3) .
C10S C9S C8S C7S -2(3) .
C6S C5S C4S C3S -5(3) .
C5S C6S C1S C2S 5(5) .
C5S C4S C3S C2S 5(3) .
C4S C3S C2S C1S 0(3) .
C3S C2S C1S C6S -4(4) .
C1S C6S C5S C4S 0(4) .
